data_7124897
loop_
_publ_author_name
'Sun, Yan-Qiong'
'Wan, Fang'
'Li, Xin-Xiong'
'Lin, Jian'
'Wu, Tao'
'Zheng, Shou-Tian'
'Bu, Xianhui'

_publ_section_title
;
 A lanthanide complex for metal encapsulations and anion exchanges.
;
_journal_issue 66
_journal_name_full 'Chemical communications (Cambridge, England)'
_journal_page_first 10125
_journal_page_last 10128
_journal_paper_doi 10.1039/c6cc05404h
_journal_volume 52
_journal_year 2016
_chemical_formula_sum 'C78 H60 Cd Eu N7.5 O26'
_chemical_formula_weight 1782.69
_space_group_IT_number 198
_space_group_name_Hall 'P 2ac 2ab 3'
_space_group_name_H-M_alt 'P 21 3'
_symmetry_cell_setting cubic
_symmetry_space_group_name_H-M 'P 21 3'
_atom_sites_solution_hydrogens geom
_atom_sites_solution_primary direct
_atom_sites_solution_secondary difmap
_audit_creation_method SHELXL-97
_audit_update_record
;
2016-04-25 deposited with the CCDC.
2016-07-19 downloaded from the CCDC.
;
_cell_angle_alpha 90.00
_cell_angle_beta 90.00
_cell_angle_gamma 90.00
_cell_formula_units_Z 4
_cell_length_a 20.50900(10)
_cell_length_b 20.50900(10)
_cell_length_c 20.50900(10)
_cell_measurement_reflns_used 17022
_cell_measurement_temperature 296(2)
_cell_measurement_theta_max 66.58
_cell_measurement_theta_min 3.05
_cell_volume 8626.48(7)
_computing_structure_refinement 'SHELXL-97 (Sheldrick, 1997)'
_computing_structure_solution 'SHELXS-97 (Sheldrick, 1990)'
_diffrn_ambient_temperature 296(2)
_diffrn_measured_fraction_theta_full 0.989
_diffrn_measured_fraction_theta_max 0.991
_diffrn_measurement_device_type 'R-AXIS RAPID'
_diffrn_measurement_method dtprofit.ref
_diffrn_radiation_monochromator graphite
_diffrn_radiation_source 'fine-focus sealed tube'
_diffrn_radiation_type CuK\a
_diffrn_radiation_wavelength 1.54178
_diffrn_reflns_av_R_equivalents 0.0681
_diffrn_reflns_av_sigmaI/netI 0.0577
_diffrn_reflns_limit_h_max 14
_diffrn_reflns_limit_h_min -22
_diffrn_reflns_limit_k_max 21
_diffrn_reflns_limit_k_min -24
_diffrn_reflns_limit_l_max 24
_diffrn_reflns_limit_l_min -24
_diffrn_reflns_number 17022
_diffrn_reflns_theta_full 66.58
_diffrn_reflns_theta_max 66.58
_diffrn_reflns_theta_min 3.05
_diffrn_standards_decay_% none
_diffrn_standards_interval_count none
_diffrn_standards_interval_time none
_diffrn_standards_number none
_exptl_absorpt_coefficient_mu 7.779
_exptl_absorpt_correction_T_max 0.331
_exptl_absorpt_correction_T_min 0.228
_exptl_absorpt_correction_type empirical
_exptl_absorpt_process_details 'SADABS (Sheldrick, 1996)'
_exptl_crystal_colour yellow
_exptl_crystal_density_diffrn 1.373
_exptl_crystal_density_method 'not measured'
_exptl_crystal_description block
_exptl_crystal_F_000 3598
_exptl_crystal_size_max 0.16
_exptl_crystal_size_mid 0.16
_exptl_crystal_size_min 0.16
_refine_diff_density_max 0.975
_refine_diff_density_min -0.706
_refine_diff_density_rms 0.128
_refine_ls_abs_structure_details 'Flack H D (1983), Acta Cryst. A39, 876-881'
_refine_ls_abs_structure_Flack 0.067(7)
_refine_ls_extinction_method none
_refine_ls_goodness_of_fit_ref 1.057
_refine_ls_hydrogen_treatment mixed
_refine_ls_matrix_type full
_refine_ls_number_parameters 376
_refine_ls_number_reflns 4237
_refine_ls_number_restraints 0
_refine_ls_restrained_S_all 1.057
_refine_ls_R_factor_all 0.0733
_refine_ls_R_factor_gt 0.0711
_refine_ls_shift/su_max 0.001
_refine_ls_shift/su_mean 0.000
_refine_ls_structure_factor_coef Fsqd
_refine_ls_weighting_details 'calc w=1/[\s^2^(Fo^2^)+(0.1485P)^2^+9.2668P] where P=(Fo^2^+2Fc^2^)/3'
_refine_ls_weighting_scheme calc
_refine_ls_wR_factor_gt 0.1996
_refine_ls_wR_factor_ref 0.2039
_reflns_number_gt 4000
_reflns_number_total 4237
_reflns_threshold_expression >2sigma(I)
_cod_data_source_file c6cc05404h2.cif
_cod_data_source_block 1
_cod_depositor_comments
;
The following automatic conversions were performed:

data item '_symmetry_cell_setting' value 'Cubic' was changed to
'cubic' in accordance with the
/home/saulius/struct/COD-crude-data/automatic-downloads/DataCite-retrospective/RSC/depositions/lib/dictionaries/cif_core.dic
dictionary named 'cif_core.dic' version 2.4.2 last updated on
2011-04-26.

Automatic conversion script
Id: cif_fix_values 6909 2019-04-08 15:41:33Z antanas 
;
_cod_original_sg_symbol_H-M P213
_cod_original_formula_sum 'C78 H60 Cd Eu N7.50 O26'
_cod_database_code 7124897

loop_
_symmetry_equiv_pos_as_xyz
'x, y, z'
'z, x, y'
'y, z, x'
'-y+1/2, -z, x+1/2'
'z+1/2, -x+1/2, -y'
'-y, z+1/2, -x+1/2'
'-z+1/2, -x, y+1/2'
'-z, x+1/2, -y+1/2'
'y+1/2, -z+1/2, -x'
'-x+1/2, -y, z+1/2'
'x+1/2, -y+1/2, -z'
'-x, y+1/2, -z+1/2'

loop_
_atom_site_label
_atom_site_type_symbol
_atom_site_fract_x
_atom_site_fract_y
_atom_site_fract_z
_atom_site_U_iso_or_equiv
_atom_site_adp_type
_atom_site_occupancy
_atom_site_symmetry_multiplicity
_atom_site_calc_flag
_atom_site_refinement_flags
Eu1 Eu -1.75617(2) -0.24383(2) 1.25617(2) 0.0431(3) Uani 1 3 d S
Cd1 Cd -1.55970(8) 0.40460(7) 0.50268(8) 0.0455(4) Uani 0.33 1 d P
O1 O -1.6838(2) -0.1419(3) 1.2566(3) 0.0498(12) Uani 1 1 d .
O2 O -1.7895(2) -0.1306(2) 1.2442(3) 0.0435(11) Uani 1 1 d .
O3 O -1.5252(4) 0.4194(4) 0.6098(3) 0.0718(19) Uani 1 1 d .
O4 O -1.6249(4) 0.4101(4) 0.6422(3) 0.0700(18) Uani 1 1 d .
N1 N -1.5829(3) 0.1396(4) 1.1837(3) 0.0567(18) Uani 1 1 d .
N2 N -1.6094(3) 0.3776(3) 0.9418(3) 0.0362(12) Uani 1 1 d .
C1 C -1.5665(4) 0.4168(4) 0.6535(4) 0.0490(18) Uani 1 1 d .
C2 C -1.5443(4) 0.4210(3) 0.7231(3) 0.0394(15) Uani 1 1 d .
C3 C -1.4783(4) 0.4268(3) 0.7385(4) 0.0430(15) Uani 1 1 d .
H3A H -1.4472 0.4276 0.7055 0.052 Uiso 1 1 calc R
C4 C -1.4594(4) 0.4313(4) 0.8030(4) 0.0451(16) Uani 1 1 d .
H4A H -1.4153 0.4347 0.8130 0.054 Uiso 1 1 calc R
C5 C -1.5053(3) 0.4310(3) 0.8537(3) 0.0384(14) Uani 1 1 d .
H5A H -1.4921 0.4347 0.8969 0.046 Uiso 1 1 calc R
C6 C -1.5905(4) 0.4205(3) 0.7732(3) 0.0398(15) Uani 1 1 d .
H6A H -1.6345 0.4171 0.7630 0.048 Uiso 1 1 calc R
C7 C -1.5712(4) 0.4251(3) 0.8381(3) 0.0366(14) Uani 1 1 d .
C8 C -1.6222(4) 0.4263(4) 0.8903(4) 0.0442(16) Uani 1 1 d .
H8A H -1.6236 0.4694 0.9097 0.053 Uiso 1 1 calc R
H8B H -1.6645 0.4178 0.8710 0.053 Uiso 1 1 calc R
C9 C -1.6007(3) 0.3146(3) 0.9250(3) 0.0364(14) Uani 1 1 d .
H9A H -1.6006 0.3026 0.8813 0.044 Uiso 1 1 calc R
C10 C -1.6089(3) 0.3956(3) 1.0047(3) 0.0390(14) Uani 1 1 d .
H10A H -1.6152 0.4392 1.0158 0.047 Uiso 1 1 calc R
C11 C -1.5919(3) 0.2690(3) 0.9720(3) 0.0348(13) Uani 1 1 d .
H11A H -1.5863 0.2256 0.9600 0.042 Uiso 1 1 calc R
C12 C -1.5912(3) 0.2857(3) 1.0379(3) 0.0372(14) Uani 1 1 d .
C13 C -1.5992(3) 0.3503(3) 1.0523(3) 0.0401(15) Uani 1 1 d .
H13A H -1.5980 0.3636 1.0956 0.048 Uiso 1 1 calc R
C14 C -1.5850(3) 0.2347(4) 1.0885(3) 0.0405(15) Uani 1 1 d .
C15 C -1.5854(3) 0.1686(4) 1.0723(4) 0.0458(17) Uani 1 1 d .
H15A H -1.5858 0.1560 1.0287 0.055 Uiso 1 1 calc R
C17 C -1.5852(4) 0.1219(5) 1.1209(4) 0.056(2) Uani 1 1 d .
H17A H -1.5868 0.0779 1.1099 0.067 Uiso 1 1 calc R
C18 C -1.5794(4) 0.2512(5) 1.1539(4) 0.057(2) Uani 1 1 d .
H18A H -1.5760 0.2947 1.1663 0.068 Uiso 1 1 calc R
C19 C -1.5787(5) 0.2020(5) 1.2009(4) 0.065(3) Uani 1 1 d .
H19A H -1.5753 0.2130 1.2448 0.078 Uiso 1 1 calc R
C20 C -1.5877(5) 0.0876(5) 1.2349(5) 0.069(3) Uani 1 1 d .
H20A H -1.5760 0.1056 1.2770 0.083 Uiso 1 1 calc R
H20B H -1.5574 0.0526 1.2249 0.083 Uiso 1 1 calc R
C21 C -1.6565(4) 0.0608(4) 1.2376(4) 0.055(2) Uani 1 1 d .
C22 C -1.7110(4) 0.0997(4) 1.2417(4) 0.0511(18) Uani 1 1 d .
H22A H -1.7065 0.1448 1.2407 0.061 Uiso 1 1 calc R
C23 C -1.7728(4) 0.0723(4) 1.2473(3) 0.0465(16) Uani 1 1 d .
H23A H -1.8094 0.0990 1.2496 0.056 Uiso 1 1 calc R
C24 C -1.7798(3) 0.0063(3) 1.2495(3) 0.0417(15) Uani 1 1 d .
H24A H -1.8211 -0.0119 1.2538 0.050 Uiso 1 1 calc R
C25 C -1.7259(3) -0.0338(3) 1.2453(3) 0.0388(14) Uani 1 1 d .
C26 C -1.6641(4) -0.0067(4) 1.2396(3) 0.0462(17) Uani 1 1 d .
H26A H -1.6278 -0.0336 1.2372 0.055 Uiso 1 1 calc R
C27 C -1.7331(3) -0.1071(3) 1.2487(3) 0.0395(14) Uani 1 1 d .
O1W O -1.6500(3) -0.2944(4) 1.2689(4) 0.0697(17) Uani 1 1 d .
O2W O -1.5892(10) 0.3063(7) 0.5255(8) 0.054(4) Uani 0.33 1 d P
O3W O -1.6525(5) 0.4626(6) 0.5275(6) 0.025(2) Uani 0.33 1 d P
O4W O -1.5088(5) 0.4912(5) 0.4912(5) 0.089(5) Uani 1 3 d S
O5W O -1.5991(4) 0.4009(4) 0.4009(4) 0.096(4) Uani 1 3 d S
O5 O -1.8999(4) -0.0524(3) 0.3629(3) 0.074(2) Uani 1 1 d .
N3 N -1.9032(4) -0.0968(4) 0.4032(4) 0.054(3) Uani 1 3 d S
O6W O -1.7311(4) 0.2689(4) 1.2689(4) 0.058(5) Uani 0.50 3 d SP
O6WA O -1.6986(6) 0.3014(6) 1.3014(6) 0.064(5) Uani 0.50 3 d SP
O8W O -1.5077(5) 0.5077(5) 1.0077(5) 0.032(3) Uani 0.50 3 d SP
O8WA O -1.5553(12) 0.5133(10) 1.0914(7) 0.073(6) Uani 0.33 1 d P
N4 N -1.5392(6) 0.5392(6) 1.0392(6) 0.038(4) Uani 0.50 3 d SP
O7W O -1.7113(9) 0.2705(6) 0.5440(6) 0.078(4) Uani 0.50 1 d P

loop_
_atom_site_aniso_label
_atom_site_aniso_U_11
_atom_site_aniso_U_22
_atom_site_aniso_U_33
_atom_site_aniso_U_23
_atom_site_aniso_U_13
_atom_site_aniso_U_12
Eu1 0.0431(3) 0.0431(3) 0.0431(3) 0.00006(18) -0.00006(18) -0.00006(18)
Cd1 0.0475(8) 0.0375(7) 0.0514(8) -0.0031(6) -0.0016(7) -0.0063(6)
O1 0.043(2) 0.051(3) 0.055(3) 0.008(3) 0.008(2) -0.001(2)
O2 0.041(2) 0.043(2) 0.046(3) 0.004(2) -0.004(2) -0.0044(19)
O3 0.088(5) 0.095(5) 0.033(3) 0.006(3) 0.005(3) 0.000(4)
O4 0.074(4) 0.089(5) 0.047(3) 0.016(3) -0.004(3) -0.006(4)
N1 0.053(4) 0.065(4) 0.052(4) 0.031(3) -0.016(3) -0.025(3)
N2 0.034(3) 0.039(3) 0.036(3) 0.004(2) 0.009(2) -0.001(2)
C1 0.061(5) 0.043(4) 0.043(4) 0.010(3) 0.005(4) 0.001(4)
C2 0.053(4) 0.021(3) 0.045(4) 0.006(2) 0.005(3) -0.001(3)
C3 0.053(4) 0.035(3) 0.042(3) 0.001(3) 0.013(3) -0.006(3)
C4 0.045(4) 0.043(4) 0.048(4) 0.003(3) 0.006(3) -0.008(3)
C5 0.044(4) 0.033(3) 0.038(3) 0.001(3) 0.007(3) -0.002(3)
C6 0.048(4) 0.027(3) 0.044(4) 0.010(3) 0.004(3) 0.000(3)
C7 0.045(4) 0.027(3) 0.038(3) 0.003(2) 0.010(3) 0.001(3)
C8 0.048(4) 0.039(3) 0.046(4) 0.007(3) 0.014(3) 0.006(3)
C9 0.033(3) 0.036(3) 0.040(3) 0.002(3) 0.007(3) -0.007(3)
C10 0.035(3) 0.042(3) 0.040(3) -0.005(3) 0.010(3) -0.004(3)
C11 0.030(3) 0.035(3) 0.039(3) 0.002(3) 0.004(2) -0.007(2)
C12 0.021(3) 0.046(3) 0.044(4) 0.005(3) 0.009(3) -0.014(3)
C13 0.041(3) 0.044(3) 0.035(3) 0.000(3) 0.010(3) -0.015(3)
C14 0.026(3) 0.054(4) 0.041(3) 0.010(3) 0.001(2) -0.018(3)
C15 0.036(3) 0.052(4) 0.049(4) 0.022(3) -0.004(3) -0.005(3)
C17 0.046(4) 0.057(4) 0.064(5) 0.023(4) -0.009(4) -0.011(4)
C18 0.075(5) 0.058(5) 0.037(3) 0.000(4) 0.000(3) -0.026(4)
C19 0.076(6) 0.075(6) 0.045(4) 0.011(4) -0.009(4) -0.037(5)
C20 0.059(5) 0.081(6) 0.066(5) 0.042(5) -0.017(4) -0.027(5)
C21 0.054(4) 0.067(5) 0.044(4) 0.028(4) -0.011(3) -0.020(4)
C22 0.068(5) 0.042(4) 0.043(4) 0.013(3) -0.010(4) -0.017(4)
C23 0.058(4) 0.051(4) 0.030(3) 0.008(3) -0.007(3) 0.002(3)
C24 0.046(3) 0.052(4) 0.027(3) 0.011(3) -0.002(3) -0.010(3)
C25 0.044(3) 0.050(4) 0.022(3) 0.010(3) -0.003(3) -0.008(3)
C26 0.049(4) 0.061(4) 0.029(3) 0.014(3) -0.008(3) -0.013(3)
C27 0.043(3) 0.049(4) 0.026(3) 0.005(3) 0.001(3) -0.006(3)
O1W 0.051(3) 0.084(4) 0.074(4) -0.008(4) -0.005(3) 0.016(3)
O2W 0.082(12) 0.038(8) 0.043(8) 0.002(7) -0.021(8) 0.000(8)
O3W 0.011(4) 0.028(6) 0.037(6) -0.003(5) 0.002(4) 0.003(4)
O4W 0.089(5) 0.089(5) 0.089(5) 0.007(5) 0.007(5) 0.007(5)
O5W 0.096(4) 0.096(4) 0.096(4) -0.021(4) -0.021(4) -0.021(4)
O5 0.104(5) 0.064(4) 0.055(3) 0.004(3) -0.027(4) -0.024(4)
N3 0.054(3) 0.054(3) 0.054(3) 0.002(3) -0.002(3) -0.002(3)
O6W 0.058(5) 0.058(5) 0.058(5) -0.023(5) -0.023(5) -0.023(5)
O6WA 0.064(5) 0.064(5) 0.064(5) -0.007(6) -0.007(6) -0.007(6)
O8W 0.032(3) 0.032(3) 0.032(3) 0.000(4) 0.000(4) 0.000(4)
O8WA 0.117(16) 0.078(12) 0.025(7) 0.014(8) 0.039(9) -0.044(12)
N4 0.038(4) 0.038(4) 0.038(4) -0.002(5) 0.002(5) 0.002(5)
O7W 0.135(13) 0.055(7) 0.044(6) 0.013(5) 0.004(7) -0.026(8)

loop_
_atom_type_symbol
_atom_type_description
_atom_type_scat_dispersion_real
_atom_type_scat_dispersion_imag
_atom_type_scat_source
C C 0.0181 0.0091 'International Tables Vol C Tables 4.2.6.8 and 6.1.1.4'
Cd Cd 0.1185 4.6533 'International Tables Vol C Tables 4.2.6.8 and 6.1.1.4'
Eu Eu -8.9294 11.1857 'International Tables Vol C Tables 4.2.6.8 and 6.1.1.4'
N N 0.0311 0.0180 'International Tables Vol C Tables 4.2.6.8 and 6.1.1.4'
O O 0.0492 0.0322 'International Tables Vol C Tables 4.2.6.8 and 6.1.1.4'
H H 0.0000 0.0000 'International Tables Vol C Tables 4.2.6.8 and 6.1.1.4'

loop_
_geom_angle_atom_site_label_1
_geom_angle_atom_site_label_2
_geom_angle_atom_site_label_3
_geom_angle
_geom_angle_site_symmetry_1
_geom_angle_site_symmetry_3
O1W Eu1 O1W 76.0(3) 7_436 6_334
O1W Eu1 O1W 76.0(3) 7_436 .
O1W Eu1 O1W 76.0(3) 6_334 .
O1W Eu1 O2 85.8(2) 7_436 6_334
O1W Eu1 O2 132.2(2) 6_334 6_334
O1W Eu1 O2 141.5(2) . 6_334
O1W Eu1 O2 132.2(2) 7_436 7_436
O1W Eu1 O2 141.5(2) 6_334 7_436
O1W Eu1 O2 85.8(2) . 7_436
O2 Eu1 O2 81.77(19) 6_334 7_436
O1W Eu1 O2 141.5(2) 7_436 .
O1W Eu1 O2 85.8(2) 6_334 .
O1W Eu1 O2 132.2(2) . .
O2 Eu1 O2 81.77(19) 6_334 .
O2 Eu1 O2 81.77(19) 7_436 .
O1W Eu1 O1 70.6(2) 7_436 6_334
O1W Eu1 O1 80.2(2) 6_334 6_334
O1W Eu1 O1 142.7(2) . 6_334
O2 Eu1 O1 52.03(16) 6_334 6_334
O2 Eu1 O1 129.36(17) 7_436 6_334
O2 Eu1 O1 73.10(18) . 6_334
O1W Eu1 O1 142.7(2) 7_436 .
O1W Eu1 O1 70.6(2) 6_334 .
O1W Eu1 O1 80.2(2) . .
O2 Eu1 O1 129.36(17) 6_334 .
O2 Eu1 O1 73.10(18) 7_436 .
O2 Eu1 O1 52.03(16) . .
O1 Eu1 O1 118.12(6) 6_334 .
O1W Eu1 O1 80.2(2) 7_436 7_436
O1W Eu1 O1 142.7(2) 6_334 7_436
O1W Eu1 O1 70.6(2) . 7_436
O2 Eu1 O1 73.10(18) 6_334 7_436
O2 Eu1 O1 52.03(16) 7_436 7_436
O2 Eu1 O1 129.36(17) . 7_436
O1 Eu1 O1 118.12(6) 6_334 7_436
O1 Eu1 O1 118.12(6) . 7_436
O1W Eu1 C27 77.0(2) 7_436 6_334
O1W Eu1 C27 106.1(2) 6_334 6_334
O1W Eu1 C27 151.5(2) . 6_334
O2 Eu1 C27 26.05(18) 6_334 6_334
O2 Eu1 C27 105.87(18) 7_436 6_334
O2 Eu1 C27 75.99(17) . 6_334
O1 Eu1 C27 25.99(18) 6_334 6_334
O1 Eu1 C27 127.91(17) . 6_334
O1 Eu1 C27 95.81(19) 7_436 6_334
O1W Eu1 C27 151.5(2) 7_436 .
O1W Eu1 C27 77.0(2) 6_334 .
O1W Eu1 C27 106.1(2) . .
O2 Eu1 C27 105.87(18) 6_334 .
O2 Eu1 C27 75.99(17) 7_436 .
O2 Eu1 C27 26.05(18) . .
O1 Eu1 C27 95.81(19) 6_334 .
O1 Eu1 C27 25.99(18) . .
O1 Eu1 C27 127.91(17) 7_436 .
C27 Eu1 C27 101.99(16) 6_334 .
O1W Eu1 C27 106.1(2) 7_436 7_436
O1W Eu1 C27 151.5(2) 6_334 7_436
O1W Eu1 C27 77.0(2) . 7_436
O2 Eu1 C27 75.99(17) 6_334 7_436
O2 Eu1 C27 26.05(18) 7_436 7_436
O2 Eu1 C27 105.87(18) . 7_436
O1 Eu1 C27 127.91(17) 6_334 7_436
O1 Eu1 C27 95.81(19) . 7_436
O1 Eu1 C27 25.99(18) 7_436 7_436
C27 Eu1 C27 101.99(16) 6_334 7_436
C27 Eu1 C27 101.99(16) . 7_436
O4W Cd1 O2W 165.2(6) . .
O4W Cd1 O5W 96.0(4) . .
O2W Cd1 O5W 94.0(5) . .
O4W Cd1 O3W 90.2(3) . 2_375
O2W Cd1 O3W 79.6(6) . 2_375
O5W Cd1 O3W 86.0(3) . 2_375
O4W Cd1 O3W 89.9(3) . .
O2W Cd1 O3W 101.7(6) . .
O5W Cd1 O3W 85.7(3) . .
O3W Cd1 O3W 171.6(5) 2_375 .
O4W Cd1 O3 80.9(4) . .
O2W Cd1 O3 90.2(5) . .
O5W Cd1 O3 173.5(2) . .
O3W Cd1 O3 99.7(4) 2_375 .
O3W Cd1 O3 88.6(4) . .
O4W Cd1 Cd1 53.0(3) . 3_357
O2W Cd1 Cd1 141.5(5) . 3_357
O5W Cd1 Cd1 56.17(18) . 3_357
O3W Cd1 Cd1 117.2(3) 2_375 3_357
O3W Cd1 Cd1 56.9(3) . 3_357
O3 Cd1 Cd1 117.9(2) . 3_357
O4W Cd1 Cd1 53.0(3) . 2_375
O2W Cd1 Cd1 126.4(5) . 2_375
O5W Cd1 Cd1 56.17(18) . 2_375
O3W Cd1 Cd1 57.3(3) 2_375 2_375
O3W Cd1 Cd1 116.8(3) . 2_375
O3 Cd1 Cd1 124.6(2) . 2_375
Cd1 Cd1 Cd1 60.000(1) 3_357 2_375
C27 O1 Eu1 89.9(4) . .
C27 O2 Eu1 95.7(4) . .
C1 O3 Cd1 118.1(6) . .
C19 N1 C17 121.2(7) . .
C19 N1 C20 120.2(8) . .
C17 N1 C20 118.6(8) . .
C10 N2 C9 120.6(6) . .
C10 N2 C8 120.1(6) . .
C9 N2 C8 119.3(6) . .
O4 C1 O3 122.5(8) . .
O4 C1 C2 118.8(7) . .
O3 C1 C2 118.7(8) . .
C3 C2 C6 119.6(7) . .
C3 C2 C1 120.9(7) . .
C6 C2 C1 119.5(7) . .
C4 C3 C2 119.6(7) . .
C3 C4 C5 121.4(7) . .
C7 C5 C4 118.7(7) . .
C7 C6 C2 120.7(7) . .
C6 C7 C5 120.0(6) . .
C6 C7 C8 119.1(7) . .
C5 C7 C8 120.8(7) . .
N2 C8 C7 112.0(6) . .
N2 C9 C11 119.8(6) . .
N2 C10 C13 120.1(6) . .
C9 C11 C12 121.4(6) . .
C13 C12 C11 116.5(6) . .
C13 C12 C14 122.9(7) . .
C11 C12 C14 120.6(6) . .
C10 C13 C12 121.6(7) . .
C18 C14 C15 117.9(7) . .
C18 C14 C12 120.9(7) . .
C15 C14 C12 121.2(7) . .
C17 C15 C14 120.1(8) . .
N1 C17 C15 120.4(9) . .
C14 C18 C19 119.5(9) . .
N1 C19 C18 120.8(8) . .
N1 C20 C21 110.2(7) . .
C22 C21 C26 118.8(7) . .
C22 C21 C20 123.2(8) . .
C26 C21 C20 117.8(8) . .
C21 C22 C23 120.7(7) . .
C24 C23 C22 120.0(7) . .
C23 C24 C25 120.5(7) . .
C24 C25 C26 119.8(7) . .
C24 C25 C27 120.8(6) . .
C26 C25 C27 119.4(7) . .
C25 C26 C21 120.3(8) . .
O1 C27 O2 122.3(7) . .
O1 C27 C25 119.8(6) . .
O2 C27 C25 117.9(6) . .
O1 C27 Eu1 64.1(4) . .
O2 C27 Eu1 58.2(4) . .
C25 C27 Eu1 176.0(5) . .
Cd1 O3W Cd1 65.8(3) 3_357 .
Cd1 O4W Cd1 73.9(6) 3_357 .
Cd1 O4W Cd1 73.9(6) 3_357 2_375
Cd1 O4W Cd1 73.9(6) . 2_375
Cd1 O5W Cd1 67.7(4) 3_357 .
Cd1 O5W Cd1 67.7(4) 3_357 2_375
Cd1 O5W Cd1 67.7(4) . 2_375
O5 N3 O5 120.00(2) 6_343 .
O5 N3 O5 119.995(19) 6_343 7_335
O5 N3 O5 119.99(2) . 7_335
O8W N4 O8WA 113.8(14) . 7_445
O8W N4 O8WA 113.8(14) . 6_444
O8WA N4 O8WA 104.8(16) 7_445 6_444
O8W N4 O8WA 113.8(14) . .
O8WA N4 O8WA 104.8(16) 7_445 .
O8WA N4 O8WA 104.8(16) 6_444 .

loop_
_geom_bond_atom_site_label_1
_geom_bond_atom_site_label_2
_geom_bond_distance
_geom_bond_site_symmetry_2
Eu1 O1W 2.426(6) 7_436
Eu1 O1W 2.426(6) 6_334
Eu1 O1W 2.426(6) .
Eu1 O2 2.434(5) 6_334
Eu1 O2 2.434(5) 7_436
Eu1 O2 2.434(5) .
Eu1 O1 2.563(5) 6_334
Eu1 O1 2.563(5) .
Eu1 O1 2.563(5) 7_436
Eu1 C27 2.849(7) 6_334
Eu1 C27 2.849(7) .
Eu1 C27 2.849(7) 7_436
Cd1 O4W 2.074(14) .
Cd1 O2W 2.156(16) .
Cd1 O5W 2.240(11) .
Cd1 O3W 2.290(12) 2_375
Cd1 O3W 2.300(10) .
Cd1 O3 2.329(6) .
Cd1 Cd1 2.494(3) 3_357
Cd1 Cd1 2.494(3) 2_375
O1 C27 1.248(9) .
O2 C27 1.257(8) .
O3 C1 1.233(11) .
O4 C1 1.227(12) .
N1 C19 1.332(13) .
N1 C17 1.338(12) .
N1 C20 1.500(10) .
N2 C10 1.343(9) .
N2 C9 1.348(9) .
N2 C8 1.476(9) .
C1 C2 1.502(11) .
C2 C3 1.394(11) .
C2 C6 1.397(10) .
C3 C4 1.382(11) .
C4 C5 1.404(10) .
C5 C7 1.394(10) .
C6 C7 1.392(10) .
C7 C8 1.498(9) .
C9 C11 1.356(10) .
C10 C13 1.364(10) .
C11 C12 1.394(10) .
C12 C13 1.368(10) .
C12 C14 1.479(10) .
C14 C18 1.388(10) .
C14 C15 1.395(12) .
C15 C17 1.383(10) .
C18 C19 1.395(12) .
C20 C21 1.515(11) .
C21 C22 1.377(13) .
C21 C26 1.393(12) .
C22 C23 1.393(11) .
C23 C24 1.361(11) .
C24 C25 1.380(11) .
C25 C26 1.389(10) .
C25 C27 1.511(10) .
O3W Cd1 2.290(12) 3_357
O4W Cd1 2.074(14) 3_357
O4W Cd1 2.074(14) 2_375
O5W Cd1 2.240(11) 3_357
O5W Cd1 2.240(11) 2_375
O5 N3 1.231(7) .
N3 O5 1.231(7) 6_343
N3 O5 1.231(7) 7_335
O6W O6WA 1.16(3) .
O8W N4 1.12(3) .
O8WA N4 1.240(16) .
N4 O8WA 1.240(16) 7_445
N4 O8WA 1.240(16) 6_444
